data_7159015
loop_
_publ_author_name
'Zhang, Fuxin'
'Yang, Tao'
'Yang, Kailing'
'Zhou, Ruixi'
'Zhang, Yu'
'Chen, Wenwen'
'Liu, Zhetong'
'Zhan, Guanqun'
'Guo, Zengjun'

_publ_section_title
;
 Cytotoxic alkaloids from the twigs and leaves of <i>Cephalotaxus
 sinensis</i>.
;
_journal_issue 1
_journal_name_full 'Organic &amp; biomolecular chemistry'
_journal_page_first 169
_journal_page_last 178
_journal_paper_doi 10.1039/d2ob01980a
_journal_volume 21
_journal_year 2022
_chemical_absolute_configuration ad
_chemical_formula_moiety 'C19 H21 N O4'
_chemical_formula_sum 'C19 H21 N O4'
_chemical_formula_weight 327.37
_space_group_crystal_system orthorhombic
_space_group_IT_number 19
_space_group_name_Hall 'P 2ac 2ab'
_space_group_name_H-M_alt 'P 21 21 21'
_atom_sites_solution_hydrogens geom
_atom_sites_solution_primary dual
_audit_creation_date 2021-12-16
_audit_creation_method
; 
Olex2 1.3 
(compiled 2020.11.12 svn.r5f609507 for OlexSys, GUI svn.r6408) 
;
_audit_update_record
;
2022-10-19 deposited with the CCDC.	2022-11-28 downloaded from the CCDC.
;
_cell_angle_alpha 90
_cell_angle_beta 90
_cell_angle_gamma 90
_cell_formula_units_Z 4
_cell_length_a 8.0253(4)
_cell_length_b 10.2408(5)
_cell_length_c 20.0504(10)
_cell_measurement_reflns_used 9093
_cell_measurement_temperature 200(2)
_cell_measurement_theta_max 72.32
_cell_measurement_theta_min 4.22
_cell_volume 1647.85(14)
_computing_cell_refinement 'SAINT V8.40B (?, 2016)'
_computing_data_collection 'Bruker APEX2'
_computing_data_reduction 'SAINT V8.40B (?, 2016)'
_computing_molecular_graphics 'Olex2 1.3 (Dolomanov et al., 2009)'
_computing_publication_material 'Olex2 1.3 (Dolomanov et al., 2009)'
_computing_structure_refinement 'XL  (Sheldrick, 2008)'
_computing_structure_solution 'XM  (Sheldrick, 2008)'
_diffrn_ambient_temperature 200(2)
_diffrn_measured_fraction_theta_full 0.927
_diffrn_measured_fraction_theta_max 0.955
_diffrn_measurement_device_type 'Bruker APEX-II CCD'
_diffrn_measurement_method '\f and \w scans'
_diffrn_radiation_type GaK\a
_diffrn_radiation_wavelength 1.34139
_diffrn_reflns_av_R_equivalents 0.0387
_diffrn_reflns_av_unetI/netI 0.0198
_diffrn_reflns_Laue_measured_fraction_full 0.927
_diffrn_reflns_Laue_measured_fraction_max 0.955
_diffrn_reflns_limit_h_max 11
_diffrn_reflns_limit_h_min -11
_diffrn_reflns_limit_k_max 12
_diffrn_reflns_limit_k_min -14
_diffrn_reflns_limit_l_max 28
_diffrn_reflns_limit_l_min -28
_diffrn_reflns_number 79808
_diffrn_reflns_point_group_measured_fraction_full 0.935
_diffrn_reflns_point_group_measured_fraction_max 0.960
_diffrn_reflns_theta_full 53.594
_diffrn_reflns_theta_max 72.311
_diffrn_reflns_theta_min 4.217
_diffrn_source_current 3.57
_diffrn_source_power 0.2497215
_diffrn_source_voltage 69.95
_diffrn_standards_number 0
_exptl_absorpt_coefficient_mu 0.481
_exptl_absorpt_correction_T_max 0.7536
_exptl_absorpt_correction_T_min 0.7031
_exptl_absorpt_correction_type multi-scan
_exptl_absorpt_process_details 'SADABS-2016/2 (Bruker,2016/2)'
_exptl_crystal_colour colourless
_exptl_crystal_colour_primary colourless
_exptl_crystal_density_diffrn 1.320
_exptl_crystal_description block
_exptl_crystal_F_000 696
_exptl_crystal_size_max 0.12
_exptl_crystal_size_mid 0.1
_exptl_crystal_size_min 0.1
_refine_diff_density_max 0.209
_refine_diff_density_min -0.146
_refine_diff_density_rms 0.029
_refine_ls_abs_structure_details
; 
 Flack x determined using 2042 quotients [(I+)-(I-)]/[(I+)+(I-)] 
 (Parsons, Flack and Wagner, Acta Cryst. B69 (2013) 249-259). 
;
_refine_ls_abs_structure_Flack 0.04(3)
_refine_ls_extinction_coef 0.082(11)
_refine_ls_extinction_expression Fc^*^=kFc[1+0.001xFc^2^\l^3^/sin(2\q)]^-1/4^
_refine_ls_extinction_method 'SHELXL-2018/3 (Sheldrick 2018)'
_refine_ls_goodness_of_fit_ref 1.052
_refine_ls_hydrogen_treatment constr
_refine_ls_matrix_type full
_refine_ls_number_parameters 219
_refine_ls_number_reflns 4751
_refine_ls_number_restraints 0
_refine_ls_restrained_S_all 1.052
_refine_ls_R_factor_all 0.0327
_refine_ls_R_factor_gt 0.0326
_refine_ls_shift/su_max 0.001
_refine_ls_shift/su_mean 0.000
_refine_ls_structure_factor_coef Fsqd
_refine_ls_weighting_details 'w=1/[\s^2^(Fo^2^)+(0.0513P)^2^+0.1742P] where P=(Fo^2^+2Fc^2^)/3'
_refine_ls_weighting_scheme calc
_refine_ls_wR_factor_gt 0.0885
_refine_ls_wR_factor_ref 0.0886
_reflns_Friedel_coverage 0.767
_reflns_Friedel_fraction_full 0.945
_reflns_Friedel_fraction_max 0.967
_reflns_number_gt 4732
_reflns_number_total 4751
_reflns_threshold_expression 'I > 2\s(I)'
_cod_data_source_file d2ob01980a2.cif
_cod_data_source_block 211215o_0m
_cod_depositor_comments 'Adding full bibliography for 7159015--7159021.cif.'
_cod_database_code 7159015
_shelx_shelxl_version_number 2018/3
_shelx_space_group_comment
; 
The symmetry employed for this shelxl refinement is uniquely defined 
by the following loop, which should always be used as a source of 
symmetry information in preference to the above space-group names. 
They are only intended as comments. 
;
_shelx_estimated_absorpt_t_max 0.953
_shelx_estimated_absorpt_t_min 0.945
_olex2_refinement_description
; 
1. Fixed Uiso 
 At 1.2 times of: 
  All C(H) groups, All C(H,H) groups 
 At 1.5 times of: 
  All C(H,H,H) groups 
2.a Ternary CH refined with riding coordinates: 
 C4(H4) 
2.b Secondary CH2 refined with riding coordinates: 
 C6(H6A,H6B), C7(H7A,H7B), C8(H8A,H8B), C10(H10A,H10B), C11(H11A,H11B), 
 C18(H18A,H18B), C19(H19A,H19B) 
2.c Aromatic/amide H refined with riding coordinates: 
 C1(H1), C14(H14), C17(H17) 
2.d Idealised Me refined as rotating group: 
 C20(H20A,H20B,H20C) 
;
_olex2_submission_special_instructions 'No special instructions were received'

loop_
_space_group_symop_operation_xyz
'x, y, z'
'-x+1/2, -y, z+1/2'
'x+1/2, -y+1/2, -z'
'-x, y+1/2, -z+1/2'

loop_
_atom_site_label
_atom_site_type_symbol
_atom_site_fract_x
_atom_site_fract_y
_atom_site_fract_z
_atom_site_U_iso_or_equiv
_atom_site_adp_type
_atom_site_occupancy
_atom_site_site_symmetry_order
_atom_site_calc_flag
_atom_site_refinement_flags_posn
_atom_site_refinement_flags_adp
_atom_site_refinement_flags_occupancy
_atom_site_disorder_assembly
_atom_site_disorder_group
C1 C 0.70087(16) 0.46717(14) 0.77751(6) 0.0317(3) Uani 1 1 d . . . . .
H1 H 0.595820 0.469691 0.799309 0.038 Uiso 1 1 calc R U . . .
C2 C 0.84645(16) 0.49126(14) 0.80795(5) 0.0307(2) Uani 1 1 d . . . . .
C3 C 0.98758(15) 0.48093(13) 0.76052(5) 0.0280(2) Uani 1 1 d . . . . .
C4 C 0.91661(14) 0.42367(11) 0.69625(5) 0.0248(2) Uani 1 1 d . . . . .
H4 H 0.942624 0.328200 0.697321 0.030 Uiso 1 1 calc R U . . .
C5 C 0.72379(15) 0.43528(12) 0.70380(5) 0.0260(2) Uani 1 1 d . . . . .
C6 C 0.6322(2) 0.31061(14) 0.68207(7) 0.0376(3) Uani 1 1 d . . . . .
H6A H 0.691204 0.268065 0.644543 0.045 Uiso 1 1 calc R U . . .
H6B H 0.624566 0.248000 0.719565 0.045 Uiso 1 1 calc R U . . .
C7 C 0.4584(2) 0.35548(19) 0.66047(10) 0.0494(4) Uani 1 1 d . . . . .
H7A H 0.427987 0.316843 0.616874 0.059 Uiso 1 1 calc R U . . .
H7B H 0.373712 0.329908 0.693907 0.059 Uiso 1 1 calc R U . . .
C8 C 0.47096(17) 0.50352(17) 0.65533(7) 0.0398(3) Uani 1 1 d . . . . .
H8A H 0.421932 0.535041 0.612983 0.048 Uiso 1 1 calc R U . . .
H8B H 0.412844 0.546155 0.693051 0.048 Uiso 1 1 calc R U . . .
C10 C 0.68957(19) 0.66786(13) 0.66522(7) 0.0355(3) Uani 1 1 d . . . . .
H10A H 0.645061 0.698762 0.708484 0.043 Uiso 1 1 calc R U . . .
H10B H 0.632946 0.717590 0.629455 0.043 Uiso 1 1 calc R U . . .
C11 C 0.87681(19) 0.69676(11) 0.66242(6) 0.0317(3) Uani 1 1 d . . . . .
H11A H 0.893084 0.788241 0.647848 0.038 Uiso 1 1 calc R U . . .
H11B H 0.923800 0.688321 0.707868 0.038 Uiso 1 1 calc R U . . .
C12 C 0.97172(16) 0.60772(11) 0.61597(5) 0.0267(2) Uani 1 1 d . . . . .
C13 C 0.98860(14) 0.47493(11) 0.63220(5) 0.0238(2) Uani 1 1 d . . . . .
C14 C 1.06831(16) 0.38788(12) 0.58851(6) 0.0272(2) Uani 1 1 d . . . . .
H14 H 1.078815 0.297793 0.598997 0.033 Uiso 1 1 calc R U . . .
C15 C 1.13068(16) 0.43806(13) 0.52988(6) 0.0300(3) Uani 1 1 d . . . . .
C16 C 1.11654(18) 0.56902(13) 0.51464(6) 0.0332(3) Uani 1 1 d . . . . .
C17 C 1.0377(2) 0.65630(12) 0.55617(6) 0.0337(3) Uani 1 1 d . . . . .
H17 H 1.028409 0.746047 0.544774 0.040 Uiso 1 1 calc R U . . .
C18 C 1.2250(2) 0.46713(18) 0.42699(7) 0.0429(3) Uani 1 1 d . . . . .
H18A H 1.335506 0.464346 0.405091 0.052 Uiso 1 1 calc R U . . .
H18B H 1.138777 0.446719 0.393248 0.052 Uiso 1 1 calc R U . . .
C19 C 0.75292(18) 0.51600(17) 0.91978(6) 0.0372(3) Uani 1 1 d . . . . .
H19A H 0.695428 0.430623 0.917200 0.045 Uiso 1 1 calc R U . . .
H19B H 0.670501 0.585888 0.911077 0.045 Uiso 1 1 calc R U . . .
C20 C 0.8302(2) 0.53387(16) 0.98757(6) 0.0397(3) Uani 1 1 d . . . . .
H20A H 0.884679 0.619409 0.989780 0.060 Uiso 1 1 calc R U . . .
H20B H 0.912903 0.465081 0.995236 0.060 Uiso 1 1 calc R U . . .
H20C H 0.743347 0.528759 1.021824 0.060 Uiso 1 1 calc R U . . .
N9 N 0.65049(13) 0.53026(10) 0.65763(5) 0.0282(2) Uani 1 1 d . . . . .
O1 O 0.88576(13) 0.52182(12) 0.87157(4) 0.0377(2) Uani 1 1 d . . . . .
O2 O 1.13096(12) 0.50926(12) 0.77226(5) 0.0392(2) Uani 1 1 d . . . . .
O3 O 1.21846(17) 0.37429(11) 0.48043(5) 0.0441(3) Uani 1 1 d . . . . .
O4 O 1.19613(19) 0.59328(12) 0.45481(6) 0.0503(3) Uani 1 1 d . . . . .

loop_
_atom_site_aniso_label
_atom_site_aniso_U_11
_atom_site_aniso_U_22
_atom_site_aniso_U_33
_atom_site_aniso_U_23
_atom_site_aniso_U_13
_atom_site_aniso_U_12
C1 0.0299(5) 0.0480(7) 0.0172(4) 0.0023(4) 0.0014(4) -0.0003(5)
C2 0.0314(5) 0.0459(6) 0.0147(4) 0.0013(4) 0.0006(4) 0.0003(5)
C3 0.0296(5) 0.0385(5) 0.0159(4) 0.0042(4) -0.0006(4) 0.0007(4)
C4 0.0294(5) 0.0294(5) 0.0157(4) 0.0029(4) 0.0007(4) 0.0006(4)
C5 0.0279(5) 0.0332(5) 0.0170(4) 0.0018(4) -0.0008(4) -0.0014(4)
C6 0.0396(7) 0.0375(6) 0.0358(6) 0.0017(5) -0.0041(5) -0.0084(5)
C7 0.0399(8) 0.0605(9) 0.0477(8) 0.0100(7) -0.0126(7) -0.0158(7)
C8 0.0305(6) 0.0574(9) 0.0316(6) 0.0017(6) -0.0035(5) 0.0032(6)
C10 0.0434(7) 0.0316(6) 0.0314(6) -0.0015(5) 0.0047(5) 0.0081(5)
C11 0.0462(7) 0.0252(5) 0.0236(5) -0.0042(4) 0.0013(5) 0.0001(5)
C12 0.0345(6) 0.0263(5) 0.0192(4) -0.0009(4) 0.0008(4) -0.0031(4)
C13 0.0274(5) 0.0278(5) 0.0162(4) 0.0016(3) 0.0002(3) -0.0008(4)
C14 0.0311(5) 0.0291(5) 0.0214(5) 0.0015(4) 0.0030(4) 0.0023(4)
C15 0.0328(6) 0.0359(6) 0.0214(5) -0.0015(4) 0.0063(4) -0.0004(5)
C16 0.0408(6) 0.0375(6) 0.0214(5) 0.0034(4) 0.0069(5) -0.0075(5)
C17 0.0471(7) 0.0280(5) 0.0260(5) 0.0036(4) 0.0039(5) -0.0057(5)
C18 0.0459(8) 0.0568(8) 0.0261(6) 0.0012(6) 0.0136(5) -0.0006(7)
C19 0.0379(6) 0.0553(8) 0.0184(5) 0.0009(5) 0.0057(4) 0.0033(6)
C20 0.0557(9) 0.0470(7) 0.0166(5) -0.0017(5) 0.0039(5) 0.0022(6)
N9 0.0300(5) 0.0344(5) 0.0201(4) 0.0011(3) -0.0022(3) 0.0023(4)
O1 0.0338(5) 0.0656(6) 0.0137(3) -0.0021(4) 0.0006(3) -0.0018(5)
O2 0.0298(4) 0.0648(7) 0.0232(4) 0.0022(4) -0.0019(3) -0.0070(4)
O3 0.0567(7) 0.0449(6) 0.0306(5) -0.0014(4) 0.0214(5) 0.0043(5)
O4 0.0725(8) 0.0469(6) 0.0314(5) 0.0058(4) 0.0234(5) -0.0086(6)

loop_
_atom_type_symbol
_atom_type_description
_atom_type_scat_dispersion_real
_atom_type_scat_dispersion_imag
_atom_type_scat_source
C C 0.0137 0.0067 'International Tables Vol C Tables 4.2.6.8 and 6.1.1.4'
H H 0.0000 0.0000 'International Tables Vol C Tables 4.2.6.8 and 6.1.1.4'
N N 0.0241 0.0134 'International Tables Vol C Tables 4.2.6.8 and 6.1.1.4'
O O 0.0389 0.0241 'International Tables Vol C Tables 4.2.6.8 and 6.1.1.4'

loop_
_geom_angle_atom_site_label_1
_geom_angle_atom_site_label_2
_geom_angle_atom_site_label_3
_geom_angle
_geom_angle_site_symmetry_1
_geom_angle_site_symmetry_3
_geom_angle_publ_flag
C2 C1 H1 124.0 . . ?
C2 C1 C5 112.05(11) . . ?
C5 C1 H1 124.0 . . ?
C1 C2 C3 111.14(10) . . ?
C1 C2 O1 132.52(11) . . ?
O1 C2 C3 116.35(11) . . ?
C2 C3 C4 106.49(10) . . ?
O2 C3 C2 125.78(11) . . ?
O2 C3 C4 127.69(11) . . ?
C3 C4 H4 106.2 . . ?
C3 C4 C5 105.02(9) . . ?
C5 C4 H4 106.2 . . ?
C13 C4 C3 116.35(10) . . ?
C13 C4 H4 106.2 . . ?
C13 C4 C5 115.97(9) . . ?
C1 C5 C4 103.31(9) . . ?
C1 C5 C6 113.28(11) . . ?
C6 C5 C4 112.57(11) . . ?
N9 C5 C1 114.93(10) . . ?
N9 C5 C4 112.80(9) . . ?
N9 C5 C6 100.39(10) . . ?
C5 C6 H6A 110.6 . . ?
C5 C6 H6B 110.6 . . ?
H6A C6 H6B 108.8 . . ?
C7 C6 C5 105.47(13) . . ?
C7 C6 H6A 110.6 . . ?
C7 C6 H6B 110.6 . . ?
C6 C7 H7A 110.8 . . ?
C6 C7 H7B 110.8 . . ?
H7A C7 H7B 108.8 . . ?
C8 C7 C6 104.92(12) . . ?
C8 C7 H7A 110.8 . . ?
C8 C7 H7B 110.8 . . ?
C7 C8 H8A 110.9 . . ?
C7 C8 H8B 110.9 . . ?
H8A C8 H8B 108.9 . . ?
N9 C8 C7 104.40(13) . . ?
N9 C8 H8A 110.9 . . ?
N9 C8 H8B 110.9 . . ?
H10A C10 H10B 107.7 . . ?
C11 C10 H10A 108.9 . . ?
C11 C10 H10B 108.9 . . ?
N9 C10 H10A 108.9 . . ?
N9 C10 H10B 108.9 . . ?
N9 C10 C11 113.29(11) . . ?
C10 C11 H11A 108.8 . . ?
C10 C11 H11B 108.8 . . ?
H11A C11 H11B 107.7 . . ?
C12 C11 C10 113.62(11) . . ?
C12 C11 H11A 108.8 . . ?
C12 C11 H11B 108.8 . . ?
C13 C12 C11 119.37(10) . . ?
C17 C12 C11 120.26(11) . . ?
C17 C12 C13 120.34(11) . . ?
C12 C13 C4 119.93(10) . . ?
C14 C13 C4 119.12(10) . . ?
C14 C13 C12 120.93(10) . . ?
C13 C14 H14 121.3 . . ?
C15 C14 C13 117.47(11) . . ?
C15 C14 H14 121.3 . . ?
C14 C15 C16 121.45(11) . . ?
C14 C15 O3 128.47(12) . . ?
C16 C15 O3 110.03(11) . . ?
C15 C16 O4 109.21(12) . . ?
C17 C16 C15 122.35(11) . . ?
C17 C16 O4 128.42(13) . . ?
C12 C17 H17 121.3 . . ?
C16 C17 C12 117.44(11) . . ?
C16 C17 H17 121.3 . . ?
H18A C18 H18B 108.5 . . ?
O3 C18 H18A 110.2 . . ?
O3 C18 H18B 110.2 . . ?
O4 C18 H18A 110.2 . . ?
O4 C18 H18B 110.2 . . ?
O4 C18 O3 107.60(11) . . ?
H19A C19 H19B 108.5 . . ?
C20 C19 H19A 110.3 . . ?
C20 C19 H19B 110.3 . . ?
O1 C19 H19A 110.3 . . ?
O1 C19 H19B 110.3 . . ?
O1 C19 C20 107.22(12) . . ?
C19 C20 H20A 109.5 . . ?
C19 C20 H20B 109.5 . . ?
C19 C20 H20C 109.5 . . ?
H20A C20 H20B 109.5 . . ?
H20A C20 H20C 109.5 . . ?
H20B C20 H20C 109.5 . . ?
C5 N9 C8 106.86(10) . . ?
C10 N9 C5 119.42(10) . . ?
C10 N9 C8 113.37(11) . . ?
C2 O1 C19 116.83(11) . . ?
C15 O3 C18 103.99(11) . . ?
C16 O4 C18 104.59(11) . . ?

loop_
_geom_bond_atom_site_label_1
_geom_bond_atom_site_label_2
_geom_bond_distance
_geom_bond_site_symmetry_2
_geom_bond_publ_flag
C1 H1 0.9500 . ?
C1 C2 1.3410(17) . ?
C1 C5 1.5247(16) . ?
C2 C3 1.4826(16) . ?
C2 O1 1.3509(13) . ?
C3 C4 1.5261(16) . ?
C3 O2 1.2098(16) . ?
C4 H4 1.0000 . ?
C4 C5 1.5593(16) . ?
C4 C13 1.5027(14) . ?
C5 C6 1.5361(18) . ?
C5 N9 1.4660(15) . ?
C6 H6A 0.9900 . ?
C6 H6B 0.9900 . ?
C6 C7 1.531(2) . ?
C7 H7A 0.9900 . ?
C7 H7B 0.9900 . ?
C7 C8 1.523(3) . ?
C8 H8A 0.9900 . ?
C8 H8B 0.9900 . ?
C8 N9 1.4673(18) . ?
C10 H10A 0.9900 . ?
C10 H10B 0.9900 . ?
C10 C11 1.533(2) . ?
C10 N9 1.4517(17) . ?
C11 H11A 0.9900 . ?
C11 H11B 0.9900 . ?
C11 C12 1.5096(17) . ?
C12 C13 1.4049(16) . ?
C12 C17 1.4021(16) . ?
C13 C14 1.4040(16) . ?
C14 H14 0.9500 . ?
C14 C15 1.3771(15) . ?
C15 C16 1.3802(19) . ?
C15 O3 1.3806(15) . ?
C16 C17 1.3756(19) . ?
C16 O4 1.3815(15) . ?
C17 H17 0.9500 . ?
C18 H18A 0.9900 . ?
C18 H18B 0.9900 . ?
C18 O3 1.4335(19) . ?
C18 O4 1.426(2) . ?
C19 H19A 0.9900 . ?
C19 H19B 0.9900 . ?
C19 C20 1.5052(19) . ?
C19 O1 1.4401(16) . ?
C20 H20A 0.9800 . ?
C20 H20B 0.9800 . ?
C20 H20C 0.9800 . ?

loop_
_geom_torsion_atom_site_label_1
_geom_torsion_atom_site_label_2
_geom_torsion_atom_site_label_3
_geom_torsion_atom_site_label_4
_geom_torsion
_geom_torsion_site_symmetry_1
_geom_torsion_site_symmetry_2
_geom_torsion_site_symmetry_3
_geom_torsion_site_symmetry_4
_geom_torsion_publ_flag
C1 C2 C3 C4 -9.35(15) . . . . ?
C1 C2 C3 O2 172.66(15) . . . . ?
C1 C2 O1 C19 7.5(2) . . . . ?
C1 C5 C6 C7 89.65(14) . . . . ?
C1 C5 N9 C8 -78.68(13) . . . . ?
C1 C5 N9 C10 51.61(15) . . . . ?
C2 C1 C5 C4 8.18(15) . . . . ?
C2 C1 C5 C6 130.27(14) . . . . ?
C2 C1 C5 N9 -115.11(13) . . . . ?
C2 C3 C4 C5 13.81(13) . . . . ?
C2 C3 C4 C13 143.52(11) . . . . ?
C3 C2 O1 C19 -172.40(13) . . . . ?
C3 C4 C5 C1 -13.10(12) . . . . ?
C3 C4 C5 C6 -135.66(10) . . . . ?
C3 C4 C5 N9 111.59(11) . . . . ?
C3 C4 C13 C12 -62.23(15) . . . . ?
C3 C4 C13 C14 119.44(12) . . . . ?
C4 C5 C6 C7 -153.59(12) . . . . ?
C4 C5 N9 C8 163.24(10) . . . . ?
C4 C5 N9 C10 -66.47(14) . . . . ?
C4 C13 C14 C15 179.11(11) . . . . ?
C5 C1 C2 C3 0.54(17) . . . . ?
C5 C1 C2 O1 -179.35(15) . . . . ?
C5 C4 C13 C12 62.03(14) . . . . ?
C5 C4 C13 C14 -116.30(12) . . . . ?
C5 C6 C7 C8 12.69(17) . . . . ?
C6 C5 N9 C8 43.21(13) . . . . ?
C6 C5 N9 C10 173.50(12) . . . . ?
C6 C7 C8 N9 13.13(17) . . . . ?
C7 C8 N9 C5 -36.12(15) . . . . ?
C7 C8 N9 C10 -169.75(13) . . . . ?
C10 C11 C12 C13 -68.14(15) . . . . ?
C10 C11 C12 C17 109.83(14) . . . . ?
C11 C10 N9 C5 56.94(15) . . . . ?
C11 C10 N9 C8 -175.73(11) . . . . ?
C11 C12 C13 C4 -1.71(17) . . . . ?
C11 C12 C13 C14 176.58(11) . . . . ?
C11 C12 C17 C16 -177.21(13) . . . . ?
C12 C13 C14 C15 0.80(18) . . . . ?
C13 C4 C5 C1 -143.04(10) . . . . ?
C13 C4 C5 C6 94.40(12) . . . . ?
C13 C4 C5 N9 -18.34(14) . . . . ?
C13 C12 C17 C16 0.7(2) . . . . ?
C13 C14 C15 C16 0.39(19) . . . . ?
C13 C14 C15 O3 177.46(13) . . . . ?
C14 C15 C16 C17 -1.0(2) . . . . ?
C14 C15 C16 O4 177.22(13) . . . . ?
C14 C15 O3 C18 170.11(14) . . . . ?
C15 C16 C17 C12 0.5(2) . . . . ?
C15 C16 O4 C18 13.18(17) . . . . ?
C16 C15 O3 C18 -12.55(16) . . . . ?
C17 C12 C13 C4 -179.68(12) . . . . ?
C17 C12 C13 C14 -1.38(18) . . . . ?
C17 C16 O4 C18 -168.70(16) . . . . ?
C20 C19 O1 C2 171.75(13) . . . . ?
N9 C5 C6 C7 -33.40(14) . . . . ?
N9 C10 C11 C12 33.66(15) . . . . ?
O1 C2 C3 C4 170.56(12) . . . . ?
O1 C2 C3 O2 -7.4(2) . . . . ?
O2 C3 C4 C5 -168.25(14) . . . . ?
O2 C3 C4 C13 -38.55(19) . . . . ?
O3 C15 C16 C17 -178.60(14) . . . . ?
O3 C15 C16 O4 -0.34(17) . . . . ?
O3 C18 O4 C16 -20.96(17) . . . . ?
O4 C16 C17 C12 -177.45(14) . . . . ?
O4 C18 O3 C15 20.65(17) . . . . ?
